data_4510294
loop_
_publ_author_name
'Yang, Mei'
'Mallick, Bert'
'Mudring, Anja-Verena'

_publ_section_title
;
 A Systematic Study on the Mesomorphic Behavior of Asymmetrical
 1-Alkyl-3-dodecylimidazolium Bromides
;
_journal_issue 4
_journal_name_full 'Crystal Growth &amp; Design'
_journal_page_first 1561
_journal_paper_doi 10.1021/cg401396n
_journal_volume 14
_journal_year 2014
_chemical_formula_moiety 'C17 H33 N2, Br'
_chemical_formula_sum 'C17 H33 Br N2'
_chemical_formula_weight 345.09
_chemical_melting_point 310
_chemical_name_common C2C12imBr
_chemical_name_systematic '1-Ethyl-3-Dodecylimidazolium bromide'
_space_group_IT_number 2
_symmetry_cell_setting triclinic
_symmetry_space_group_name_Hall '-P 1'
_symmetry_space_group_name_H-M 'P -1'
_atom_sites_solution_hydrogens geom
_atom_sites_solution_primary direct
_atom_sites_solution_secondary difmap
_audit_creation_method SHELXL-97
_cell_angle_alpha 94.727(10)
_cell_angle_beta 95.591(11)
_cell_angle_gamma 110.903(9)
_cell_formula_units_Z 6
_cell_length_a 11.0090(10)
_cell_length_b 12.1650(9)
_cell_length_c 23.177(2)
_cell_measurement_reflns_used 9477
_cell_measurement_temperature 170(2)
_cell_measurement_theta_max 25
_cell_measurement_theta_min 2.3
_cell_volume 2862.9(5)
_computing_cell_refinement 'X-Area (Stoe & Cie, 2001)'
_computing_data_collection 'X-Area (Stoe & Cie, 2001)'
_computing_data_reduction 'X-Area (Stoe & Cie, 2001)'
_computing_molecular_graphics 'Diamond (Brandenburg 2011)'
_computing_publication_material 'WinGX publication routines (Farrugia, 1999)'
_computing_structure_refinement 'SHELXL-97 (Sheldrick, 1997)'
_computing_structure_solution 'SIR92 (Altomare 1994)'
_diffrn_ambient_temperature 170(2)
_diffrn_measured_fraction_theta_full 0.939
_diffrn_measured_fraction_theta_max 0.939
_diffrn_measurement_device_type 'STOE IPDS I'
_diffrn_measurement_method \w
_diffrn_radiation_monochromator graphite
_diffrn_radiation_source 'fine-focus sealed tube'
_diffrn_radiation_type MoK\a
_diffrn_radiation_wavelength 0.71073
_diffrn_reflns_av_R_equivalents 0.0438
_diffrn_reflns_av_sigmaI/netI 0.0744
_diffrn_reflns_limit_h_max 13
_diffrn_reflns_limit_h_min -13
_diffrn_reflns_limit_k_max 14
_diffrn_reflns_limit_k_min -14
_diffrn_reflns_limit_l_max 27
_diffrn_reflns_limit_l_min -27
_diffrn_reflns_number 25374
_diffrn_reflns_theta_full 25.00
_diffrn_reflns_theta_max 25.00
_diffrn_reflns_theta_min 2.30
_exptl_absorpt_coefficient_mu 2.149
_exptl_absorpt_correction_T_max 0.7744
_exptl_absorpt_correction_T_min 0.6466
_exptl_absorpt_correction_type numerical
_exptl_absorpt_process_details
;
[X-Red (Stoe & Cie, 2001) and X-Shape (Stoe & Cie, 1999)]
;
_exptl_crystal_colour colourless
_exptl_crystal_density_diffrn 1.201
_exptl_crystal_density_method 'not measured'
_exptl_crystal_description prism
_exptl_crystal_F_000 1104
_exptl_crystal_size_max 0.3
_exptl_crystal_size_mid 0.25
_exptl_crystal_size_min 0.2
_refine_diff_density_max 0.367
_refine_diff_density_min -0.200
_refine_diff_density_rms 0.050
_refine_ls_extinction_coef none
_refine_ls_extinction_method none
_refine_ls_goodness_of_fit_ref 0.785
_refine_ls_hydrogen_treatment mixed
_refine_ls_matrix_type full
_refine_ls_number_parameters 547
_refine_ls_number_reflns 9477
_refine_ls_number_restraints 0
_refine_ls_restrained_S_all 0.785
_refine_ls_R_factor_all 0.0554
_refine_ls_R_factor_gt 0.0293
_refine_ls_shift/su_max 0.001
_refine_ls_shift/su_mean 0.000
_refine_ls_structure_factor_coef Fsqd
_refine_ls_weighting_details 'calc w=1/[\s^2^(Fo^2^)+(0.0258P)^2^+0.0000P] where P=(Fo^2^+2Fc^2^)/3'
_refine_ls_weighting_scheme calc
_refine_ls_wR_factor_gt 0.0563
_refine_ls_wR_factor_ref 0.0599
_reflns_number_gt 6258
_reflns_number_total 9477
_reflns_threshold_expression >2sigma(I)
_cod_data_source_file cg401396n_si_002.cif
_cod_data_source_block C2C12
_cod_original_cell_volume 2862.9(4)
_cod_database_code 4510294

loop_
_symmetry_equiv_pos_as_xyz
'x, y, z'
'-x, -y, -z'

loop_
_atom_site_label
_atom_site_type_symbol
_atom_site_fract_x
_atom_site_fract_y
_atom_site_fract_z
_atom_site_U_iso_or_equiv
_atom_site_adp_type
_atom_site_occupancy
_atom_site_symmetry_multiplicity
_atom_site_calc_flag
_atom_site_refinement_flags
N1 N 0.2331(2) 0.8019(2) 0.49126(9) 0.0275(5) Uani 1 1 d .
N2 N 0.1227(2) 0.7125(2) 0.40732(9) 0.0261(5) Uani 1 1 d .
C1 C 0.1675(3) 0.6846(3) 0.49811(12) 0.0300(7) Uani 1 1 d .
H1 H 0.1702 0.6504 0.5324 0.036 Uiso 1 1 calc R
C2 C 0.0985(3) 0.6286(3) 0.44561(12) 0.0307(7) Uani 1 1 d .
H2 H 0.0450 0.5489 0.4370 0.037 Uiso 1 1 calc R
C2A C 0.0282(3) 0.1236(3) -0.08399(12) 0.0337(7) Uani 1 1 d .
H2A H 0.1222 0.1572 -0.0847 0.040 Uiso 1 1 calc R
H2G H 0.0097 0.0528 -0.0646 0.040 Uiso 1 1 calc R
C2B C -0.0405(3) 0.0883(3) -0.14646(12) 0.0389(7) Uani 1 1 d .
H2B H -0.0219 0.1589 -0.1660 0.047 Uiso 1 1 calc R
H2F H -0.1345 0.0544 -0.1459 0.047 Uiso 1 1 calc R
C2C C 0.0013(3) -0.0013(3) -0.18162(14) 0.0499(9) Uani 1 1 d .
H2E H -0.0178 -0.0719 -0.1629 0.075 Uiso 1 1 calc R
H2C H 0.0939 0.0326 -0.1835 0.075 Uiso 1 1 calc R
H2D H -0.0458 -0.0206 -0.2204 0.075 Uiso 1 1 calc R
C3 C 0.2055(3) 0.8151(3) 0.43558(11) 0.0280(7) Uani 1 1 d .
H3 H 0.2390 0.8853 0.4192 0.034 Uiso 1 1 calc R
C11 C 0.3253(3) 0.8947(3) 0.53622(13) 0.0406(8) Uani 1 1 d .
H11A H 0.2795 0.9064 0.5685 0.049 Uiso 1 1 calc R
H11B H 0.3582 0.9688 0.5198 0.049 Uiso 1 1 calc R
C12 C 0.4390(3) 0.8612(3) 0.55855(13) 0.0494(9) Uani 1 1 d .
H12A H 0.4768 0.8387 0.5261 0.074 Uiso 1 1 calc R
H12B H 0.4086 0.7958 0.5808 0.074 Uiso 1 1 calc R
H12C H 0.5042 0.9277 0.5830 0.074 Uiso 1 1 calc R
C21 C 0.0719(3) 0.6898(3) 0.34435(11) 0.0293(7) Uani 1 1 d .
H21A H 0.0950 0.7647 0.3283 0.035 Uiso 1 1 calc R
H21B H -0.0231 0.6531 0.3394 0.035 Uiso 1 1 calc R
C22 C 0.1268(3) 0.6097(3) 0.31086(11) 0.0313(7) Uani 1 1 d .
H22A H 0.1075 0.5362 0.3279 0.038 Uiso 1 1 calc R
H22B H 0.2214 0.6481 0.3139 0.038 Uiso 1 1 calc R
C23 C 0.0675(3) 0.5827(3) 0.24662(11) 0.0332(7) Uani 1 1 d .
H23A H 0.0905 0.6563 0.2295 0.040 Uiso 1 1 calc R
H23B H -0.0274 0.5488 0.2440 0.040 Uiso 1 1 calc R
C24 C 0.1140(3) 0.4970(3) 0.21128(11) 0.0324(7) Uani 1 1 d .
H24A H 0.2083 0.5328 0.2120 0.039 Uiso 1 1 calc R
H24B H 0.0954 0.4250 0.2297 0.039 Uiso 1 1 calc R
C25 C 0.0486(3) 0.4646(3) 0.14775(11) 0.0313(7) Uani 1 1 d .
H25A H -0.0459 0.4339 0.1472 0.038 Uiso 1 1 calc R
H25B H 0.0719 0.5360 0.1288 0.038 Uiso 1 1 calc R
C26 C 0.0867(3) 0.3730(3) 0.11272(12) 0.0323(7) Uani 1 1 d .
H26A H 0.1809 0.4045 0.1124 0.039 Uiso 1 1 calc R
H26B H 0.0655 0.3022 0.1322 0.039 Uiso 1 1 calc R
C27 C 0.0187(3) 0.3389(3) 0.05001(11) 0.0312(7) Uani 1 1 d .
H27A H 0.0394 0.4099 0.0307 0.037 Uiso 1 1 calc R
H27B H -0.0755 0.3071 0.0504 0.037 Uiso 1 1 calc R
C28 C 0.0567(3) 0.2479(3) 0.01447(12) 0.0328(7) Uani 1 1 d .
H28A H 0.1508 0.2800 0.0138 0.039 Uiso 1 1 calc R
H28B H 0.0367 0.1773 0.0340 0.039 Uiso 1 1 calc R
C29 C -0.0122(3) 0.2128(3) -0.04822(12) 0.0324(7) Uani 1 1 d .
H29A H 0.0065 0.2837 -0.0675 0.039 Uiso 1 1 calc R
H29B H -0.1062 0.1792 -0.0475 0.039 Uiso 1 1 calc R
N4 N 0.2695(2) 0.3305(2) 0.50666(10) 0.0367(6) Uani 1 1 d .
N5 N 0.3596(2) 0.3797(2) 0.42876(10) 0.0317(6) Uani 1 1 d .
C4 C 0.2989(3) 0.4495(3) 0.50660(13) 0.0380(8) Uani 1 1 d .
H4 H 0.2827 0.4996 0.5348 0.046 Uiso 1 1 calc R
C5 C 0.3554(3) 0.4812(3) 0.45848(13) 0.0371(7) Uani 1 1 d .
H5 H 0.3858 0.5570 0.4474 0.044 Uiso 1 1 calc R
C5A C 0.2919(3) -0.0457(3) -0.06263(14) 0.0440(8) Uani 1 1 d .
H5A H 0.2978 -0.1078 -0.0401 0.053 Uiso 1 1 calc R
H5G H 0.1999 -0.0563 -0.0701 0.053 Uiso 1 1 calc R
C5B C 0.3398(3) -0.0620(3) -0.12054(15) 0.0509(9) Uani 1 1 d .
H5F H 0.3316 -0.0017 -0.1438 0.061 Uiso 1 1 calc R
H5B H 0.4322 -0.0502 -0.1134 0.061 Uiso 1 1 calc R
C5C C 0.2659(4) -0.1828(3) -0.15506(15) 0.0566(10) Uani 1 1 d .
H5E H 0.1762 -0.1918 -0.1661 0.085 Uiso 1 1 calc R
H5C H 0.2690 -0.2433 -0.1315 0.085 Uiso 1 1 calc R
H5D H 0.3057 -0.1900 -0.1895 0.085 Uiso 1 1 calc R
C6 C 0.3067(3) 0.2901(3) 0.45961(13) 0.0350(7) Uani 1 1 d .
H6 H 0.2975 0.2117 0.4495 0.042 Uiso 1 1 calc R
C41 C 0.2081(3) 0.2628(3) 0.55393(15) 0.0497(9) Uani 1 1 d .
H41A H 0.2754 0.2489 0.5792 0.060 Uiso 1 1 calc R
H41B H 0.1720 0.3103 0.5773 0.060 Uiso 1 1 calc R
C42 C 0.1049(5) 0.1499(4) 0.53157(19) 0.0865(14) Uani 1 1 d .
H42A H 0.1417 0.0994 0.5116 0.130 Uiso 1 1 calc R
H42B H 0.0403 0.1625 0.5048 0.130 Uiso 1 1 calc R
H42C H 0.0644 0.1130 0.5634 0.130 Uiso 1 1 calc R
C51 C 0.4117(3) 0.3688(3) 0.37317(13) 0.0402(8) Uani 1 1 d .
H51A H 0.3775 0.2861 0.3564 0.048 Uiso 1 1 calc R
H51B H 0.5065 0.3943 0.3809 0.048 Uiso 1 1 calc R
C52 C 0.3762(3) 0.4413(3) 0.32978(14) 0.0502(9) Uani 1 1 d .
H52A H 0.4087 0.5237 0.3469 0.060 Uiso 1 1 calc R
H52B H 0.2814 0.4145 0.3214 0.060 Uiso 1 1 calc R
C53 C 0.4332(3) 0.4322(3) 0.27215(14) 0.0465(9) Uani 1 1 d .
H53A H 0.4285 0.4961 0.2508 0.056 Uiso 1 1 calc R
H53B H 0.5252 0.4443 0.2816 0.056 Uiso 1 1 calc R
C54 C 0.3665(3) 0.3167(3) 0.23262(14) 0.0463(9) Uani 1 1 d .
H54A H 0.2729 0.3002 0.2262 0.056 Uiso 1 1 calc R
H54B H 0.3791 0.2534 0.2522 0.056 Uiso 1 1 calc R
C55 C 0.4167(3) 0.3156(3) 0.17318(14) 0.0466(9) Uani 1 1 d .
H55A H 0.4083 0.3815 0.1545 0.056 Uiso 1 1 calc R
H55B H 0.5093 0.3281 0.1796 0.056 Uiso 1 1 calc R
C56 C 0.3461(3) 0.2029(3) 0.13238(14) 0.0451(8) Uani 1 1 d .
H56A H 0.2533 0.1898 0.1270 0.054 Uiso 1 1 calc R
H56B H 0.3562 0.1376 0.1510 0.054 Uiso 1 1 calc R
C57 C 0.3911(3) 0.1992(3) 0.07223(14) 0.0442(8) Uani 1 1 d .
H57A H 0.3785 0.2626 0.0527 0.053 Uiso 1 1 calc R
H57B H 0.4843 0.2138 0.0772 0.053 Uiso 1 1 calc R
C58 C 0.3193(3) 0.0830(3) 0.03379(14) 0.0433(8) Uani 1 1 d .
H58A H 0.2267 0.0706 0.0277 0.052 Uiso 1 1 calc R
H58B H 0.3284 0.0197 0.0545 0.052 Uiso 1 1 calc R
C59 C 0.3650(3) 0.0729(3) -0.02578(14) 0.0452(8) Uani 1 1 d .
H59A H 0.3543 0.1350 -0.0470 0.054 Uiso 1 1 calc R
H59B H 0.4578 0.0860 -0.0200 0.054 Uiso 1 1 calc R
N7 N 0.8242(2) 1.1216(2) 0.30794(9) 0.0301(5) Uani 1 1 d .
N8 N 0.6159(2) 1.0182(2) 0.30305(9) 0.0267(5) Uani 1 1 d .
C7 C 0.8124(3) 1.0064(3) 0.31241(12) 0.0328(7) Uani 1 1 d .
H7 H 0.8805 0.9782 0.3166 0.039 Uiso 1 1 calc R
C8 C 0.6821(3) 0.9414(3) 0.30961(12) 0.0311(7) Uani 1 1 d .
H8 H 0.6445 0.8604 0.3117 0.037 Uiso 1 1 calc R
C8A C 0.2512(3) 0.4158(3) -0.15060(12) 0.0332(7) Uani 1 1 d .
H4G H 0.1580 0.3755 -0.1495 0.040 Uiso 1 1 calc R
H4A H 0.2627 0.4886 -0.1675 0.040 Uiso 1 1 calc R
C8B C 0.2982(3) 0.3375(3) -0.19025(13) 0.0400(8) Uani 1 1 d .
H4B H 0.3916 0.3768 -0.1910 0.048 Uiso 1 1 calc R
H4F H 0.2847 0.2636 -0.1741 0.048 Uiso 1 1 calc R
C8C C 0.2276(3) 0.3100(3) -0.25237(13) 0.0475(9) Uani 1 1 d .
H4E H 0.1372 0.2609 -0.2526 0.071 Uiso 1 1 calc R
H4D H 0.2682 0.2691 -0.2765 0.071 Uiso 1 1 calc R
H4C H 0.2328 0.3827 -0.2672 0.071 Uiso 1 1 calc R
C9 C 0.7047(3) 1.1263(3) 0.30205(11) 0.0294(7) Uani 1 1 d .
H9 H 0.6861 1.1943 0.2979 0.035 Uiso 1 1 calc R
C71 C 0.9488(3) 1.2239(3) 0.31232(13) 0.0386(8) Uani 1 1 d .
H71A H 0.9320 1.2898 0.2971 0.046 Uiso 1 1 calc R
H71B H 1.0075 1.2030 0.2888 0.046 Uiso 1 1 calc R
C72 C 1.0136(3) 1.2612(3) 0.37469(14) 0.0423(8) Uani 1 1 d .
H72A H 0.9569 1.2846 0.3977 0.064 Uiso 1 1 calc R
H72B H 1.0951 1.3268 0.3763 0.064 Uiso 1 1 calc R
H72C H 1.0300 1.1960 0.3899 0.064 Uiso 1 1 calc R
C81 C 0.4713(2) 0.9840(3) 0.29644(12) 0.0291(7) Uani 1 1 d .
H81A H 0.4509 1.0516 0.3110 0.035 Uiso 1 1 calc R
H81B H 0.4348 0.9212 0.3202 0.035 Uiso 1 1 calc R
C82 C 0.4061(3) 0.9418(3) 0.23341(12) 0.0342(7) Uani 1 1 d .
H82A H 0.3131 0.9261 0.2321 0.041 Uiso 1 1 calc R
H82B H 0.4418 1.0055 0.2101 0.041 Uiso 1 1 calc R
C83 C 0.4226(3) 0.8316(3) 0.20561(12) 0.0330(7) Uani 1 1 d .
H83A H 0.3922 0.7687 0.2300 0.040 Uiso 1 1 calc R
H83B H 0.5152 0.8485 0.2039 0.040 Uiso 1 1 calc R
C84 C 0.3476(3) 0.7885(3) 0.14410(12) 0.0351(7) Uani 1 1 d .
H84A H 0.2543 0.7581 0.1469 0.042 Uiso 1 1 calc R
H84B H 0.3654 0.8558 0.1222 0.042 Uiso 1 1 calc R
C85 C 0.3806(3) 0.6929(3) 0.11029(12) 0.0338(7) Uani 1 1 d .
H85A H 0.3584 0.6239 0.1311 0.041 Uiso 1 1 calc R
H85B H 0.4745 0.7217 0.1090 0.041 Uiso 1 1 calc R
C86 C 0.3096(3) 0.6555(3) 0.04794(12) 0.0341(7) Uani 1 1 d .
H86A H 0.2159 0.6212 0.0494 0.041 Uiso 1 1 calc R
H86B H 0.3263 0.7256 0.0282 0.041 Uiso 1 1 calc R
C87 C 0.3494(3) 0.5665(3) 0.01208(12) 0.0341(7) Uani 1 1 d .
H87A H 0.3314 0.4957 0.0314 0.041 Uiso 1 1 calc R
H87B H 0.4433 0.6002 0.0110 0.041 Uiso 1 1 calc R
C88 C 0.2789(3) 0.5314(3) -0.05044(12) 0.0334(7) Uani 1 1 d .
H88A H 0.1854 0.4943 -0.0492 0.040 Uiso 1 1 calc R
H88B H 0.2932 0.6028 -0.0690 0.040 Uiso 1 1 calc R
C89 C 0.3219(3) 0.4475(3) -0.08799(12) 0.0354(7) Uani 1 1 d .
H89A H 0.3059 0.3751 -0.0701 0.042 Uiso 1 1 calc R
H89B H 0.4156 0.4838 -0.0890 0.042 Uiso 1 1 calc R
Br1 Br 0.48173(3) 0.77451(3) 0.404455(14) 0.04028(9) Uani 1 1 d .
Br2 Br 0.17482(3) 0.03336(3) 0.349811(13) 0.03622(8) Uani 1 1 d .
Br3 Br 0.77672(3) 0.42301(3) 0.356619(12) 0.03143(8) Uani 1 1 d .

loop_
_atom_site_aniso_label
_atom_site_aniso_U_11
_atom_site_aniso_U_22
_atom_site_aniso_U_33
_atom_site_aniso_U_23
_atom_site_aniso_U_13
_atom_site_aniso_U_12
N1 0.0326(13) 0.0271(16) 0.0204(12) -0.0026(10) 0.0008(10) 0.0102(12)
N2 0.0277(12) 0.0269(16) 0.0217(12) 0.0007(11) 0.0018(10) 0.0087(12)
C1 0.0357(16) 0.0304(19) 0.0226(15) 0.0041(13) 0.0034(12) 0.0106(15)
C2 0.0353(16) 0.0221(18) 0.0313(16) 0.0040(13) 0.0038(13) 0.0066(14)
C2A 0.0352(16) 0.033(2) 0.0302(16) 0.0009(13) 0.0058(13) 0.0097(15)
C2B 0.0422(18) 0.035(2) 0.0339(17) -0.0035(14) 0.0006(14) 0.0105(16)
C2C 0.056(2) 0.054(3) 0.0368(19) -0.0083(17) 0.0051(16) 0.020(2)
C3 0.0310(15) 0.0267(19) 0.0260(15) 0.0037(13) 0.0044(12) 0.0101(15)
C11 0.0487(19) 0.033(2) 0.0277(16) -0.0067(14) -0.0035(14) 0.0050(16)
C12 0.0424(19) 0.064(3) 0.0304(18) -0.0053(16) -0.0039(15) 0.0104(18)
C21 0.0313(15) 0.0303(19) 0.0234(15) 0.0025(13) -0.0006(12) 0.0094(14)
C22 0.0329(16) 0.033(2) 0.0249(15) 0.0007(13) 0.0017(12) 0.0092(15)
C23 0.0362(16) 0.036(2) 0.0254(15) 0.0010(13) -0.0001(13) 0.0131(15)
C24 0.0313(16) 0.038(2) 0.0275(15) 0.0006(13) 0.0040(12) 0.0122(15)
C25 0.0331(16) 0.0312(19) 0.0274(15) -0.0006(13) 0.0021(12) 0.0107(14)
C26 0.0312(15) 0.034(2) 0.0300(16) -0.0002(13) 0.0032(12) 0.0110(15)
C27 0.0316(15) 0.0305(19) 0.0285(16) -0.0005(13) 0.0026(12) 0.0091(14)
C28 0.0329(16) 0.035(2) 0.0294(16) 0.0009(13) 0.0035(13) 0.0113(15)
C29 0.0333(16) 0.0279(19) 0.0330(16) -0.0005(13) 0.0034(13) 0.0090(14)
N4 0.0342(14) 0.0425(18) 0.0349(15) 0.0068(12) 0.0027(11) 0.0159(13)
N5 0.0264(12) 0.0376(17) 0.0323(14) -0.0015(12) 0.0022(10) 0.0150(12)
C4 0.0396(18) 0.039(2) 0.0373(18) -0.0056(15) 0.0024(14) 0.0202(17)
C5 0.0361(17) 0.026(2) 0.0472(19) -0.0011(15) 0.0043(15) 0.0110(15)
C5A 0.0363(17) 0.051(2) 0.0454(19) 0.0145(17) 0.0091(15) 0.0139(17)
C5B 0.044(2) 0.059(3) 0.049(2) 0.016(2) 0.0085(16) 0.016(2)
C5C 0.059(2) 0.070(3) 0.040(2) 0.0128(19) 0.0111(17) 0.020(2)
C6 0.0307(16) 0.028(2) 0.0466(19) 0.0016(15) -0.0013(14) 0.0136(15)
C41 0.054(2) 0.059(3) 0.045(2) 0.0148(18) 0.0130(17) 0.027(2)
C42 0.094(3) 0.076(4) 0.070(3) 0.020(3) 0.029(3) 0.001(3)
C51 0.0317(17) 0.049(2) 0.0426(19) 0.0034(16) 0.0082(14) 0.0173(17)
C52 0.054(2) 0.056(3) 0.046(2) 0.0106(18) 0.0090(17) 0.025(2)
C53 0.0405(18) 0.055(3) 0.044(2) 0.0136(18) 0.0086(15) 0.0152(18)
C54 0.0436(19) 0.048(2) 0.051(2) 0.0149(18) 0.0136(16) 0.0175(18)
C55 0.0380(18) 0.051(3) 0.049(2) 0.0122(18) 0.0076(15) 0.0121(18)
C56 0.0416(18) 0.044(2) 0.051(2) 0.0151(17) 0.0112(16) 0.0145(17)
C57 0.0375(17) 0.044(2) 0.049(2) 0.0101(17) 0.0055(15) 0.0117(17)
C58 0.0365(17) 0.045(2) 0.047(2) 0.0109(17) 0.0089(15) 0.0118(17)
C59 0.0344(17) 0.048(2) 0.053(2) 0.0124(17) 0.0067(15) 0.0127(17)
N7 0.0288(13) 0.0298(16) 0.0269(13) -0.0018(11) 0.0043(10) 0.0060(12)
N8 0.0240(12) 0.0318(16) 0.0235(12) -0.0011(10) 0.0018(9) 0.0106(12)
C7 0.0320(16) 0.034(2) 0.0354(17) 0.0018(14) 0.0055(13) 0.0163(15)
C8 0.0305(16) 0.0289(19) 0.0352(17) 0.0031(13) 0.0047(13) 0.0128(15)
C8A 0.0328(16) 0.035(2) 0.0312(16) 0.0015(14) 0.0005(13) 0.0134(15)
C8B 0.0465(18) 0.043(2) 0.0353(17) 0.0051(15) 0.0027(14) 0.0232(17)
C8C 0.062(2) 0.052(2) 0.0353(18) -0.0061(16) -0.0018(16) 0.034(2)
C9 0.0320(16) 0.028(2) 0.0272(15) 0.0012(13) 0.0035(12) 0.0100(15)
C71 0.0276(16) 0.034(2) 0.0479(19) -0.0018(15) 0.0109(14) 0.0030(15)
C72 0.0270(16) 0.038(2) 0.058(2) -0.0059(16) -0.0024(14) 0.0112(16)
C81 0.0226(14) 0.0325(19) 0.0322(16) -0.0003(13) 0.0034(12) 0.0112(14)
C82 0.0319(16) 0.038(2) 0.0305(16) 0.0030(14) -0.0003(13) 0.0114(15)
C83 0.0340(16) 0.032(2) 0.0287(15) 0.0025(13) 0.0009(13) 0.0081(15)
C84 0.0343(16) 0.031(2) 0.0323(16) -0.0006(14) -0.0050(13) 0.0066(15)
C85 0.0374(16) 0.030(2) 0.0285(16) 0.0021(13) -0.0018(13) 0.0083(15)
C86 0.0328(16) 0.031(2) 0.0317(16) 0.0008(14) -0.0012(13) 0.0053(14)
C87 0.0335(16) 0.036(2) 0.0285(16) 0.0019(14) -0.0005(13) 0.0093(15)
C88 0.0319(16) 0.033(2) 0.0302(16) 0.0019(13) -0.0021(13) 0.0073(15)
C89 0.0352(16) 0.037(2) 0.0328(17) 0.0049(14) -0.0001(13) 0.0125(15)
Br1 0.03741(18) 0.0374(2) 0.04567(19) 0.00969(15) 0.01123(14) 0.01098(16)
Br2 0.03748(17) 0.0320(2) 0.04099(18) 0.00361(14) 0.00219(14) 0.01601(15)
Br3 0.03161(16) 0.02951(19) 0.03245(17) 0.00278(13) 0.00390(13) 0.01072(14)

loop_
_atom_type_symbol
_atom_type_description
_atom_type_scat_dispersion_real
_atom_type_scat_dispersion_imag
_atom_type_scat_source
C C 0.0030 0.0020 'International Tables Vol C Tables 4.2.6.8 and 6.1.1.4'
H H 0.0000 0.0000 'International Tables Vol C Tables 4.2.6.8 and 6.1.1.4'
Br Br -0.2900 2.4600 'International Tables Vol C Tables 4.2.6.8 and 6.1.1.4'
N N 0.0060 0.0030 'International Tables Vol C Tables 4.2.6.8 and 6.1.1.4'

loop_
_geom_angle_atom_site_label_1
_geom_angle_atom_site_label_2
_geom_angle_atom_site_label_3
_geom_angle
C3 N1 C1 108.0(2)
C3 N1 C11 125.6(2)
C1 N1 C11 126.3(2)
C3 N2 C2 108.6(2)
C3 N2 C21 125.6(2)
C2 N2 C21 125.6(2)
C2 C1 N1 107.3(2)
C2 C1 H1 126.3
N1 C1 H1 126.3
C1 C2 N2 106.9(3)
C1 C2 H2 126.6
N2 C2 H2 126.6
C2B C2A C29 114.1(2)
C2B C2A H2A 108.7
C29 C2A H2A 108.7
C2B C2A H2G 108.7
C29 C2A H2G 108.7
H2A C2A H2G 107.6
C2A C2B C2C 113.3(2)
C2A C2B H2B 108.9
C2C C2B H2B 108.9
C2A C2B H2F 108.9
C2C C2B H2F 108.9
H2B C2B H2F 107.7
C2B C2C H2E 109.5
C2B C2C H2C 109.5
H2E C2C H2C 109.5
C2B C2C H2D 109.5
H2E C2C H2D 109.5
H2C C2C H2D 109.5
N2 C3 N1 109.2(2)
N2 C3 H3 125.4
N1 C3 H3 125.4
N1 C11 C12 111.2(2)
N1 C11 H11A 109.4
C12 C11 H11A 109.4
N1 C11 H11B 109.4
C12 C11 H11B 109.4
H11A C11 H11B 108.0
C11 C12 H12A 109.5
C11 C12 H12B 109.5
H12A C12 H12B 109.5
C11 C12 H12C 109.5
H12A C12 H12C 109.5
H12B C12 H12C 109.5
N2 C21 C22 111.9(2)
N2 C21 H21A 109.2
C22 C21 H21A 109.2
N2 C21 H21B 109.2
C22 C21 H21B 109.2
H21A C21 H21B 107.9
C21 C22 C23 110.8(2)
C21 C22 H22A 109.5
C23 C22 H22A 109.5
C21 C22 H22B 109.5
C23 C22 H22B 109.5
H22A C22 H22B 108.1
C22 C23 C24 113.1(2)
C22 C23 H23A 109.0
C24 C23 H23A 109.0
C22 C23 H23B 109.0
C24 C23 H23B 109.0
H23A C23 H23B 107.8
C25 C24 C23 113.1(2)
C25 C24 H24A 109.0
C23 C24 H24A 109.0
C25 C24 H24B 109.0
C23 C24 H24B 109.0
H24A C24 H24B 107.8
C26 C25 C24 114.0(2)
C26 C25 H25A 108.8
C24 C25 H25A 108.8
C26 C25 H25B 108.8
C24 C25 H25B 108.8
H25A C25 H25B 107.7
C27 C26 C25 113.7(2)
C27 C26 H26A 108.8
C25 C26 H26A 108.8
C27 C26 H26B 108.8
C25 C26 H26B 108.8
H26A C26 H26B 107.7
C26 C27 C28 114.1(2)
C26 C27 H27A 108.7
C28 C27 H27A 108.7
C26 C27 H27B 108.7
C28 C27 H27B 108.7
H27A C27 H27B 107.6
C29 C28 C27 114.2(2)
C29 C28 H28A 108.7
C27 C28 H28A 108.7
C29 C28 H28B 108.7
C27 C28 H28B 108.7
H28A C28 H28B 107.6
C28 C29 C2A 114.0(2)
C28 C29 H29A 108.7
C2A C29 H29A 108.7
C28 C29 H29B 108.7
C2A C29 H29B 108.7
H29A C29 H29B 107.6
C6 N4 C4 108.4(3)
C6 N4 C41 127.8(3)
C4 N4 C41 123.8(3)
C6 N5 C5 107.5(3)
C6 N5 C51 125.1(3)
C5 N5 C51 127.4(3)
C5 C4 N4 107.8(3)
C5 C4 H4 126.1
N4 C4 H4 126.1
C4 C5 N5 107.0(3)
C4 C5 H5 126.5
N5 C5 H5 126.5
C5B C5A C59 115.5(3)
C5B C5A H5A 108.4
C59 C5A H5A 108.4
C5B C5A H5G 108.4
C59 C5A H5G 108.4
H5A C5A H5G 107.5
C5C C5B C5A 113.6(3)
C5C C5B H5F 108.9
C5A C5B H5F 108.9
C5C C5B H5B 108.9
C5A C5B H5B 108.9
H5F C5B H5B 107.7
C5B C5C H5E 109.5
C5B C5C H5C 109.5
H5E C5C H5C 109.5
C5B C5C H5D 109.5
H5E C5C H5D 109.5
H5C C5C H5D 109.5
N4 C6 N5 109.3(3)
N4 C6 H6 125.4
N5 C6 H6 125.4
C42 C41 N4 112.9(3)
C42 C41 H41A 109.0
N4 C41 H41A 109.0
C42 C41 H41B 109.0
N4 C41 H41B 109.0
H41A C41 H41B 107.8
C41 C42 H42A 109.5
C41 C42 H42B 109.5
H42A C42 H42B 109.5
C41 C42 H42C 109.5
H42A C42 H42C 109.5
H42B C42 H42C 109.5
N5 C51 C52 112.4(2)
N5 C51 H51A 109.1
C52 C51 H51A 109.1
N5 C51 H51B 109.1
C52 C51 H51B 109.1
H51A C51 H51B 107.9
C51 C52 C53 112.5(3)
C51 C52 H52A 109.1
C53 C52 H52A 109.1
C51 C52 H52B 109.1
C53 C52 H52B 109.1
H52A C52 H52B 107.8
C54 C53 C52 115.5(3)
C54 C53 H53A 108.4
C52 C53 H53A 108.4
C54 C53 H53B 108.4
C52 C53 H53B 108.4
H53A C53 H53B 107.5
C53 C54 C55 113.9(3)
C53 C54 H54A 108.8
C55 C54 H54A 108.8
C53 C54 H54B 108.8
C55 C54 H54B 108.8
H54A C54 H54B 107.7
C56 C55 C54 114.2(3)
C56 C55 H55A 108.7
C54 C55 H55A 108.7
C56 C55 H55B 108.7
C54 C55 H55B 108.7
H55A C55 H55B 107.6
C55 C56 C57 115.9(3)
C55 C56 H56A 108.3
C57 C56 H56A 108.3
C55 C56 H56B 108.3
C57 C56 H56B 108.3
H56A C56 H56B 107.4
C58 C57 C56 113.6(3)
C58 C57 H57A 108.8
C56 C57 H57A 108.8
C58 C57 H57B 108.8
C56 C57 H57B 108.8
H57A C57 H57B 107.7
C57 C58 C59 115.6(3)
C57 C58 H58A 108.4
C59 C58 H58A 108.4
C57 C58 H58B 108.4
C59 C58 H58B 108.4
H58A C58 H58B 107.4
C5A C59 C58 113.9(3)
C5A C59 H59A 108.8
C58 C59 H59A 108.8
C5A C59 H59B 108.8
C58 C59 H59B 108.8
H59A C59 H59B 107.7
C9 N7 C7 108.6(2)
C9 N7 C71 125.7(2)
C7 N7 C71 125.6(2)
C9 N8 C8 107.9(2)
C9 N8 C81 126.7(2)
C8 N8 C81 125.4(2)
C8 C7 N7 107.0(2)
C8 C7 H7 126.5
N7 C7 H7 126.5
C7 C8 N8 107.2(3)
C7 C8 H8 126.4
N8 C8 H8 126.4
C8B C8A C89 114.5(2)
C8B C8A H4G 108.6
C89 C8A H4G 108.6
C8B C8A H4A 108.6
C89 C8A H4A 108.6
H4G C8A H4A 107.6
C8C C8B C8A 112.9(2)
C8C C8B H4B 109.0
C8A C8B H4B 109.0
C8C C8B H4F 109.0
C8A C8B H4F 109.0
H4B C8B H4F 107.8
C8B C8C H4E 109.5
C8B C8C H4D 109.5
H4E C8C H4D 109.5
C8B C8C H4C 109.5
H4E C8C H4C 109.5
H4D C8C H4C 109.5
N7 C9 N8 109.3(2)
N7 C9 H9 125.4
N8 C9 H9 125.4
N7 C71 C72 111.1(3)
N7 C71 H71A 109.4
C72 C71 H71A 109.4
N7 C71 H71B 109.4
C72 C71 H71B 109.4
H71A C71 H71B 108.0
C71 C72 H72A 109.5
C71 C72 H72B 109.5
H72A C72 H72B 109.5
C71 C72 H72C 109.5
H72A C72 H72C 109.5
H72B C72 H72C 109.5
N8 C81 C82 113.1(2)
N8 C81 H81A 109.0
C82 C81 H81A 109.0
N8 C81 H81B 109.0
C82 C81 H81B 109.0
H81A C81 H81B 107.8
C83 C82 C81 115.1(2)
C83 C82 H82A 108.5
C81 C82 H82A 108.5
C83 C82 H82B 108.5
C81 C82 H82B 108.5
H82A C82 H82B 107.5
C82 C83 C84 112.8(2)
C82 C83 H83A 109.0
C84 C83 H83A 109.0
C82 C83 H83B 109.0
C84 C83 H83B 109.0
H83A C83 H83B 107.8
C85 C84 C83 114.7(2)
C85 C84 H84A 108.6
C83 C84 H84A 108.6
C85 C84 H84B 108.6
C83 C84 H84B 108.6
H84A C84 H84B 107.6
C84 C85 C86 113.8(2)
C84 C85 H85A 108.8
C86 C85 H85A 108.8
C84 C85 H85B 108.8
C86 C85 H85B 108.8
H85A C85 H85B 107.7
C87 C86 C85 114.4(2)
C87 C86 H86A 108.7
C85 C86 H86A 108.7
C87 C86 H86B 108.7
C85 C86 H86B 108.7
H86A C86 H86B 107.6
C86 C87 C88 113.7(2)
C86 C87 H87A 108.8
C88 C87 H87A 108.8
C86 C87 H87B 108.8
C88 C87 H87B 108.8
H87A C87 H87B 107.7
C89 C88 C87 114.7(2)
C89 C88 H88A 108.6
C87 C88 H88A 108.6
C89 C88 H88B 108.6
C87 C88 H88B 108.6
H88A C88 H88B 107.6
C88 C89 C8A 113.4(2)
C88 C89 H89A 108.9
C8A C89 H89A 108.9
C88 C89 H89B 108.9
C8A C89 H89B 108.9
H89A C89 H89B 107.7

loop_
_geom_bond_atom_site_label_1
_geom_bond_atom_site_label_2
_geom_bond_distance
N1 C3 1.333(3)
N1 C1 1.381(4)
N1 C11 1.474(4)
N2 C3 1.325(4)
N2 C2 1.378(3)
N2 C21 1.478(3)
C1 C2 1.355(4)
C1 H1 0.9300
C2 H2 0.9300
C2A C2B 1.518(4)
C2A C29 1.527(4)
C2A H2A 0.9700
C2A H2G 0.9700
C2B C2C 1.532(4)
C2B H2B 0.9700
C2B H2F 0.9700
C2C H2E 0.9600
C2C H2C 0.9600
C2C H2D 0.9600
C3 H3 0.9300
C11 C12 1.508(4)
C11 H11A 0.9700
C11 H11B 0.9700
C12 H12A 0.9600
C12 H12B 0.9600
C12 H12C 0.9600
C21 C22 1.518(4)
C21 H21A 0.9700
C21 H21B 0.9700
C22 C23 1.526(4)
C22 H22A 0.9700
C22 H22B 0.9700
C23 C24 1.530(4)
C23 H23A 0.9700
C23 H23B 0.9700
C24 C25 1.529(4)
C24 H24A 0.9700
C24 H24B 0.9700
C25 C26 1.525(4)
C25 H25A 0.9700
C25 H25B 0.9700
C26 C27 1.521(4)
C26 H26A 0.9700
C26 H26B 0.9700
C27 C28 1.525(4)
C27 H27A 0.9700
C27 H27B 0.9700
C28 C29 1.523(4)
C28 H28A 0.9700
C28 H28B 0.9700
C29 H29A 0.9700
C29 H29B 0.9700
N4 C6 1.319(4)
N4 C4 1.365(4)
N4 C41 1.494(4)
N5 C6 1.341(4)
N5 C5 1.381(4)
N5 C51 1.475(4)
C4 C5 1.347(4)
C4 H4 0.9300
C5 H5 0.9300
C5A C5B 1.513(5)
C5A C59 1.515(5)
C5A H5A 0.9700
C5A H5G 0.9700
C5B C5C 1.512(5)
C5B H5F 0.9700
C5B H5B 0.9700
C5C H5E 0.9600
C5C H5C 0.9600
C5C H5D 0.9600
C6 H6 0.9300
C41 C42 1.449(5)
C41 H41A 0.9700
C41 H41B 0.9700
C42 H42A 0.9600
C42 H42B 0.9600
C42 H42C 0.9600
C51 C52 1.502(4)
C51 H51A 0.9700
C51 H51B 0.9700
C52 C53 1.542(5)
C52 H52A 0.9700
C52 H52B 0.9700
C53 C54 1.508(5)
C53 H53A 0.9700
C53 H53B 0.9700
C54 C55 1.535(4)
C54 H54A 0.9700
C54 H54B 0.9700
C55 C56 1.503(5)
C55 H55A 0.9700
C55 H55B 0.9700
C56 C57 1.527(4)
C56 H56A 0.9700
C56 H56B 0.9700
C57 C58 1.508(5)
C57 H57A 0.9700
C57 H57B 0.9700
C58 C59 1.525(4)
C58 H58A 0.9700
C58 H58B 0.9700
C59 H59A 0.9700
C59 H59B 0.9700
N7 C9 1.331(3)
N7 C7 1.374(4)
N7 C71 1.475(4)
N8 C9 1.333(4)
N8 C8 1.384(3)
N8 C81 1.484(3)
C7 C8 1.360(4)
C7 H7 0.9300
C8 H8 0.9300
C8A C8B 1.523(4)
C8A C89 1.528(4)
C8A H4G 0.9700
C8A H4A 0.9700
C8B C8C 1.518(4)
C8B H4B 0.9700
C8B H4F 0.9700
C8C H4E 0.9600
C8C H4D 0.9600
C8C H4C 0.9600
C9 H9 0.9300
C71 C72 1.505(4)
C71 H71A 0.9700
C71 H71B 0.9700
C72 H72A 0.9600
C72 H72B 0.9600
C72 H72C 0.9600
C81 C82 1.524(4)
C81 H81A 0.9700
C81 H81B 0.9700
C82 C83 1.517(4)
C82 H82A 0.9700
C82 H82B 0.9700
C83 C84 1.526(4)
C83 H83A 0.9700
C83 H83B 0.9700
C84 C85 1.519(4)
C84 H84A 0.9700
C84 H84B 0.9700
C85 C86 1.525(4)
C85 H85A 0.9700
C85 H85B 0.9700
C86 C87 1.522(4)
C86 H86A 0.9700
C86 H86B 0.9700
C87 C88 1.526(4)
C87 H87A 0.9700
C87 H87B 0.9700
C88 C89 1.518(4)
C88 H88A 0.9700
C88 H88B 0.9700
C89 H89A 0.9700
C89 H89B 0.9700
